data_1518404
loop_
_publ_author_name
'Chi, Yue'
'Zhang, Wen-Xiong'
'Xi, Zhenfeng'

_publ_section_title
;
 Oxidant-switchable selective synthesis of 2-aminobenzimidazoles via C-H
 amination/acetoxylation of guanidines.
;
_journal_issue 24
_journal_name_full 'Organic letters'
_journal_page_first 6274
_journal_page_last 6277
_journal_paper_doi 10.1021/ol502815p
_journal_volume 16
_journal_year 2014
_chemical_formula_moiety 'C15 H21 N3 O2'
_chemical_formula_sum 'C15 H21 N3 O2'
_chemical_formula_weight 275.35
_chemical_name_systematic
;
 ?
;
_space_group_crystal_system monoclinic
_space_group_IT_number 14
_space_group_name_Hall '-P 2ybc'
_space_group_name_H-M_alt 'P 1 21/c 1'
_symmetry_space_group_name_Hall '-P 2ybc'
_symmetry_space_group_name_H-M 'P 1 21/c 1'
_atom_sites_solution_hydrogens geom
_atom_sites_solution_primary iterative
_audit_creation_date 2014-09-22
_audit_creation_method
;
Olex2 1.2
(compiled 2014.08.28 svn.r2986 for OlexSys, GUI svn.r4874)
;
_cell_angle_alpha 90
_cell_angle_beta 98.400(7)
_cell_angle_gamma 90
_cell_formula_units_Z 4
_cell_length_a 16.8144(15)
_cell_length_b 9.3105(8)
_cell_length_c 9.4113(7)
_cell_measurement_reflns_used 1822
_cell_measurement_temperature 100.00(18)
_cell_measurement_theta_max 27.9970
_cell_measurement_theta_min 3.7210
_cell_volume 1457.5(2)
_computing_cell_refinement
;
CrysAlisPro, Agilent Technologies,
Version 1.171.36.32 (release 02-08-2013 CrysAlis171 .NET)
(compiled Aug  2 2013,16:46:58)
;
_computing_data_collection
;
CrysAlisPro, Agilent Technologies,
Version 1.171.36.32 (release 02-08-2013 CrysAlis171 .NET)
(compiled Aug  2 2013,16:46:58)
;
_computing_data_reduction
;
CrysAlisPro, Agilent Technologies,
Version 1.171.36.32 (release 02-08-2013 CrysAlis171 .NET)
(compiled Aug  2 2013,16:46:58)
;
_computing_molecular_graphics 'Olex2 (Dolomanov et al., 2009)'
_computing_publication_material 'Olex2 (Dolomanov et al., 2009)'
_computing_structure_refinement
;
SHELXL, G.M. Sheldrick, Acta Cryst.
(2008). A64, 112-122
;
_computing_structure_solution 'SUPERFLIP, J. Appl. Cryst. (2007) 40, 786-790'
_diffrn_ambient_temperature 100.00(18)
_diffrn_detector_area_resol_mean 10.3914
_diffrn_measured_fraction_theta_full 0.9974
_diffrn_measured_fraction_theta_max 0.8383
_diffrn_measurement_details
;
  1 omega   36.00   91.00   1.0000   20.0000
omega____ theta____ kappa____ phi______ frames
    -       10.7017  178.0000    0.0000 55

  2 omega  -41.00   30.00   1.0000   20.0000
omega____ theta____ kappa____ phi______ frames
    -       10.7017  -57.0000   60.0000 71

  3 omega    1.00   83.00   1.0000   20.0000
omega____ theta____ kappa____ phi______ frames
    -       10.7017   57.0000 -180.0000 82
;
_diffrn_measurement_device_type 'SuperNova, Dual, Cu at zero, Atlas'
_diffrn_measurement_method '\w scans'
_diffrn_orient_matrix_UB_11 0.0402597000
_diffrn_orient_matrix_UB_12 -0.0249257000
_diffrn_orient_matrix_UB_13 0.0090944000
_diffrn_orient_matrix_UB_21 -0.0056709000
_diffrn_orient_matrix_UB_22 -0.0333836000
_diffrn_orient_matrix_UB_23 0.0655976000
_diffrn_orient_matrix_UB_31 -0.0126612000
_diffrn_orient_matrix_UB_32 -0.0638348000
_diffrn_orient_matrix_UB_33 -0.0377678000
_diffrn_radiation_monochromator mirror
_diffrn_radiation_type 'Mo K\a'
_diffrn_radiation_wavelength 0.7107
_diffrn_reflns_av_R_equivalents 0.0491
_diffrn_reflns_av_unetI/netI 0.0689
_diffrn_reflns_Laue_measured_fraction_full 0.998
_diffrn_reflns_Laue_measured_fraction_max 0.999
_diffrn_reflns_limit_h_max 20
_diffrn_reflns_limit_h_min -14
_diffrn_reflns_limit_k_max 10
_diffrn_reflns_limit_k_min -11
_diffrn_reflns_limit_l_max 11
_diffrn_reflns_limit_l_min -11
_diffrn_reflns_number 6822
_diffrn_reflns_point_group_measured_fraction_full 0.998
_diffrn_reflns_point_group_measured_fraction_max 0.999
_diffrn_reflns_theta_full 25.242
_diffrn_reflns_theta_max 26.022
_diffrn_reflns_theta_min 3.094
_diffrn_source 'SuperNova (Mo) X-ray Source'
_exptl_absorpt_coefficient_mu 0.085
_exptl_absorpt_correction_T_max 1.00000
_exptl_absorpt_correction_T_min 0.22099
_exptl_absorpt_correction_type multi-scan
_exptl_absorpt_process_details
;
CrysAlisPro, Agilent Technologies,
Version 1.171.36.32 (release 02-08-2013 CrysAlis171 .NET)
(compiled Aug  2 2013,16:46:58)
Empirical absorption correction using spherical harmonics,
 implemented in SCALE3 ABSPACK scaling algorithm.
;
_exptl_crystal_colour
;
;
_exptl_crystal_density_diffrn 1.255
_exptl_crystal_description
;
;
_exptl_crystal_F_000 592
_exptl_crystal_size_max 0.2
_exptl_crystal_size_mid 0.1
_exptl_crystal_size_min 0.1
_refine_diff_density_max 0.446
_refine_diff_density_min -0.587
_refine_diff_density_rms 0.054
_refine_ls_extinction_method none
_refine_ls_goodness_of_fit_ref 1.055
_refine_ls_hydrogen_treatment constr
_refine_ls_matrix_type full
_refine_ls_number_parameters 186
_refine_ls_number_reflns 2864
_refine_ls_number_restraints 0
_refine_ls_restrained_S_all 1.055
_refine_ls_R_factor_all 0.0916
_refine_ls_R_factor_gt 0.0556
_refine_ls_shift/su_max 0.001
_refine_ls_shift/su_mean 0.000
_refine_ls_structure_factor_coef Fsqd
_refine_ls_weighting_details 'w=1/[\s^2^(Fo^2^)+(0.0508P)^2^+0.7274P] where P=(Fo^2^+2Fc^2^)/3'
_refine_ls_weighting_scheme calc
_refine_ls_wR_factor_gt 0.1259
_refine_ls_wR_factor_ref 0.1418
_reflns_Friedel_coverage 0.000
_reflns_number_gt 1935
_reflns_number_total 2864
_reflns_threshold_expression 'I > 2\s(I)'
_cod_data_source_file ol502815p_si_002.cif
_cod_data_source_block 2a
_cod_depositor_comments 'Adding full bibliography for 1518404--1518405.cif.'
_cod_database_code 1518404
_shelxl_version_number 2013-3
_chemical_oxdiff_formula 'C61 H41 Li Yb Si2 O'
_shelx_space_group_comment
;
The symmetry employed for this shelxl refinement is uniquely defined
by the following loop, which should always be used as a source of
symmetry information in preference to the above space-group names.
They are only intended as comments.
;
_shelx_estimated_absorpt_t_max 0.992
_shelx_estimated_absorpt_t_min 0.983
_reflns_odcompleteness_completeness 99.74
_reflns_odcompleteness_iscentric 1
_reflns_odcompleteness_theta 25.97
_olex2_refinement_description
;
1. Others
 Fixed Uiso: H1A(0.056) H1B(0.056) H1C(0.056) H4(0.024) H7(0.026) H8(0.026)
 H10(0.025) H11A(0.043) H11B(0.043) H11C(0.043) H12A(0.04) H12B(0.04)
 H12C(0.04) H13(0.026) H14A(0.043) H14B(0.043) H14C(0.043) H15A(0.039)
 H15B(0.039) H15C(0.039) H3(0.022)
 Fixed X: H1A(1.0498) H1B(1.1059) H1C(1.0311) H4(0.8425) H7(0.7658) H8(0.8691)
 H10(0.6665) H11A(0.7969) H11B(0.7831) H11C(0.8341) H12A(0.7332) H12B(0.6873)
 H12C(0.6394) H13(0.5349) H14A(0.6451) H14B(0.5605) H14C(0.6127) H15A(0.5009)
 H15B(0.4453) H15C(0.4556) H3(0.6015)
 Fixed Y: H1A(0.7989) H1B(0.7784) H1C(0.8864) H4(0.6584) H7(0.342) H8(0.5106)
 H10(0.4919) H11A(0.4081) H11B(0.5573) H11C(0.5531) H12A(0.74) H12B(0.7403)
 H12C(0.7019) H13(0.2076) H14A(0.0455) H14B(-0.0345) H14C(0.0057) H15A(0.1457)
 H15B(0.0993) H15C(0.2655) H3(0.3312)
 Fixed Z: H1A(0.014) H1B(0.1653) H1C(0.1517) H4(0.3265) H7(-0.0647) H8(-
 0.0712) H10(0.5314) H11A(0.6084) H11B(0.6855) H11C(0.5547) H12A(0.4173)
 H12B(0.5548) H12C(0.3998) H13(0.1979) H14A(0.2554) H14B(0.2513) H14C(0.4021)
 H15A(0.4803) H15B(0.3349) H15C(0.3767) H3(0.4499)
;
_olex2_submission_special_instructions 'No special instructions were received'

loop_
_space_group_symop_operation_xyz
'x, y, z'
'-x, y+1/2, -z+1/2'
'-x, -y, -z'
'x, -y-1/2, z-1/2'

loop_
_atom_site_label
_atom_site_type_symbol
_atom_site_fract_x
_atom_site_fract_y
_atom_site_fract_z
_atom_site_U_iso_or_equiv
_atom_site_adp_type
_atom_site_occupancy
_atom_site_site_symmetry_order
_atom_site_calc_flag
_atom_site_refinement_flags_posn
C1 C 1.05072(16) 0.7951(3) 0.1183(3) 0.0376(7) Uani 1 1 d .
H1A H 1.0498 0.7989 0.0140 0.056 Uiso 1 1 calc GR
H1B H 1.1059 0.7784 0.1653 0.056 Uiso 1 1 calc GR
H1C H 1.0311 0.8864 0.1517 0.056 Uiso 1 1 calc GR
C2 C 0.99817(14) 0.6762(3) 0.1545(2) 0.0271(6) Uani 1 1 d .
C3 C 0.86269(13) 0.5975(3) 0.1255(2) 0.0212(5) Uani 1 1 d .
C4 C 0.82649(13) 0.5955(3) 0.2481(2) 0.0198(5) Uani 1 1 d .
H4 H 0.8425 0.6584 0.3265 0.024 Uiso 1 1 calc R
C5 C 0.76492(13) 0.4953(2) 0.2496(2) 0.0173(5) Uani 1 1 d .
C6 C 0.74093(13) 0.4029(3) 0.1333(2) 0.0184(5) Uani 1 1 d .
C7 C 0.78044(13) 0.4062(3) 0.0132(2) 0.0216(5) Uani 1 1 d .
H7 H 0.7658 0.3420 -0.0647 0.026 Uiso 1 1 calc R
C8 C 0.84158(13) 0.5055(3) 0.0100(2) 0.0218(5) Uani 1 1 d .
H8 H 0.8691 0.5106 -0.0712 0.026 Uiso 1 1 calc R
C9 C 0.66515(12) 0.3524(2) 0.2921(2) 0.0165(5) Uani 1 1 d .
C10 C 0.71161(14) 0.5361(3) 0.4882(2) 0.0208(5) Uani 1 1 d .
H10 H 0.6665 0.4919 0.5314 0.025 Uiso 1 1 calc R
C11 C 0.78827(15) 0.5114(3) 0.5936(2) 0.0284(6) Uani 1 1 d .
H11A H 0.7969 0.4081 0.6084 0.043 Uiso 1 1 calc GR
H11B H 0.7831 0.5573 0.6855 0.043 Uiso 1 1 calc GR
H11C H 0.8341 0.5531 0.5547 0.043 Uiso 1 1 calc GR
C12 C 0.69106(14) 0.6935(3) 0.4628(3) 0.0270(6) Uani 1 1 d .
H12A H 0.7332 0.7400 0.4173 0.040 Uiso 1 1 calc GR
H12B H 0.6873 0.7403 0.5548 0.040 Uiso 1 1 calc GR
H12C H 0.6394 0.7019 0.3998 0.040 Uiso 1 1 calc GR
C13 C 0.55461(13) 0.1817(3) 0.3001(2) 0.0218(5) Uani 1 1 d .
H13 H 0.5349 0.2076 0.1979 0.026 Uiso 1 1 calc R
C14 C 0.59701(15) 0.0366(3) 0.3024(3) 0.0287(6) Uani 1 1 d .
H14A H 0.6451 0.0455 0.2554 0.043 Uiso 1 1 calc GR
H14B H 0.5605 -0.0345 0.2513 0.043 Uiso 1 1 calc GR
H14C H 0.6127 0.0057 0.4021 0.043 Uiso 1 1 calc GR
C15 C 0.48273(13) 0.1722(3) 0.3801(2) 0.0261(6) Uani 1 1 d .
H15A H 0.5009 0.1457 0.4803 0.039 Uiso 1 1 calc GR
H15B H 0.4453 0.0993 0.3349 0.039 Uiso 1 1 calc GR
H15C H 0.4556 0.2655 0.3767 0.039 Uiso 1 1 calc GR
N1 N 0.67793(10) 0.3133(2) 0.16215(18) 0.0188(5) Uani 1 1 d .
N2 N 0.71532(11) 0.4610(2) 0.35112(18) 0.0175(4) Uani 1 1 d .
N3 N 0.60722(10) 0.2973(2) 0.36464(18) 0.0187(5) Uani 1 1 d .
H3 H 0.6015 0.3312 0.4499 0.022 Uiso 1 1 calc R
O1 O 1.01996(11) 0.5648(3) 0.2123(2) 0.0496(6) Uani 1 1 d .
O2 O 0.91978(9) 0.70587(19) 0.10996(17) 0.0265(4) Uani 1 1 d .

loop_
_atom_site_aniso_label
_atom_site_aniso_U_11
_atom_site_aniso_U_22
_atom_site_aniso_U_33
_atom_site_aniso_U_23
_atom_site_aniso_U_13
_atom_site_aniso_U_12
C1 0.0308(14) 0.0295(18) 0.0556(17) -0.0091(14) 0.0165(12) -0.0078(13)
C2 0.0239(13) 0.0318(17) 0.0267(13) -0.0041(12) 0.0081(10) -0.0028(12)
C3 0.0179(11) 0.0149(13) 0.0302(13) 0.0044(10) 0.0020(9) -0.0011(10)
C4 0.0206(12) 0.0150(13) 0.0228(12) 0.0002(10) -0.0002(9) 0.0014(10)
C5 0.0187(11) 0.0132(13) 0.0196(11) 0.0014(9) 0.0013(8) 0.0031(10)
C6 0.0187(11) 0.0144(13) 0.0216(11) 0.0012(10) 0.0010(9) 0.0006(10)
C7 0.0251(12) 0.0180(14) 0.0215(12) -0.0028(10) 0.0027(9) 0.0001(11)
C8 0.0214(12) 0.0207(14) 0.0237(12) 0.0035(10) 0.0048(9) 0.0013(11)
C9 0.0188(11) 0.0126(13) 0.0178(11) 0.0018(9) 0.0013(8) 0.0009(10)
C10 0.0269(12) 0.0174(14) 0.0188(11) -0.0040(10) 0.0059(9) -0.0052(11)
C11 0.0362(14) 0.0244(16) 0.0230(12) -0.0002(11) -0.0013(10) -0.0050(12)
C12 0.0276(13) 0.0218(15) 0.0311(13) -0.0083(11) 0.0032(10) 0.0018(12)
C13 0.0248(12) 0.0207(14) 0.0188(11) 0.0013(10) -0.0004(9) -0.0031(11)
C14 0.0349(14) 0.0209(15) 0.0317(13) -0.0051(11) 0.0098(10) -0.0069(12)
C15 0.0240(13) 0.0230(15) 0.0314(13) 0.0060(11) 0.0042(10) -0.0028(11)
N1 0.0222(10) 0.0164(12) 0.0178(9) 0.0009(8) 0.0025(7) -0.0029(9)
N2 0.0212(10) 0.0146(11) 0.0169(9) -0.0021(8) 0.0036(7) -0.0027(9)
N3 0.0229(10) 0.0159(11) 0.0178(9) -0.0026(8) 0.0048(7) -0.0019(9)
O1 0.0253(10) 0.0567(16) 0.0660(14) 0.0313(12) 0.0043(9) 0.0024(10)
O2 0.0218(9) 0.0187(10) 0.0396(10) 0.0020(8) 0.0066(7) -0.0032(8)

loop_
_atom_type_symbol
_atom_type_description
_atom_type_scat_dispersion_real
_atom_type_scat_dispersion_imag
_atom_type_scat_source
O O 0.0106 0.0060 'International Tables Vol C Tables 4.2.6.8 and 6.1.1.4'
N N 0.0061 0.0033 'International Tables Vol C Tables 4.2.6.8 and 6.1.1.4'
C C 0.0033 0.0016 'International Tables Vol C Tables 4.2.6.8 and 6.1.1.4'
H H 0.0000 0.0000 'International Tables Vol C Tables 4.2.6.8 and 6.1.1.4'

loop_
_geom_angle_atom_site_label_1
_geom_angle_atom_site_label_2
_geom_angle_atom_site_label_3
_geom_angle
H1A C1 H1B 109.5
H1A C1 H1C 109.5
H1B C1 H1C 109.5
C2 C1 H1A 109.5
C2 C1 H1B 109.5
C2 C1 H1C 109.5
O1 C2 C1 126.4(2)
O1 C2 O2 122.4(2)
O2 C2 C1 111.2(2)
C4 C3 C8 123.5(2)
C4 C3 O2 119.0(2)
C8 C3 O2 117.3(2)
C3 C4 H4 122.1
C3 C4 C5 115.8(2)
C5 C4 H4 122.1
C4 C5 C6 122.1(2)
N2 C5 C4 132.8(2)
N2 C5 C6 105.15(19)
C5 C6 N1 110.60(18)
C7 C6 C5 120.2(2)
C7 C6 N1 129.2(2)
C6 C7 H7 120.8
C8 C7 C6 118.4(2)
C8 C7 H7 120.8
C3 C8 H8 120.0
C7 C8 C3 120.0(2)
C7 C8 H8 120.0
N1 C9 N2 113.66(18)
N1 C9 N3 125.5(2)
N3 C9 N2 120.77(18)
C11 C10 H10 107.0
C12 C10 H10 107.0
C12 C10 C11 113.5(2)
N2 C10 H10 107.0
N2 C10 C11 110.97(19)
N2 C10 C12 110.95(18)
C10 C11 H11A 109.5
C10 C11 H11B 109.5
C10 C11 H11C 109.5
H11A C11 H11B 109.5
H11A C11 H11C 109.5
H11B C11 H11C 109.5
C10 C12 H12A 109.5
C10 C12 H12B 109.5
C10 C12 H12C 109.5
H12A C12 H12B 109.5
H12A C12 H12C 109.5
H12B C12 H12C 109.5
C14 C13 H13 108.4
C15 C13 H13 108.4
C15 C13 C14 110.2(2)
N3 C13 H13 108.4
N3 C13 C14 113.03(18)
N3 C13 C15 108.23(19)
C13 C14 H14A 109.5
C13 C14 H14B 109.5
C13 C14 H14C 109.5
H14A C14 H14B 109.5
H14A C14 H14C 109.5
H14B C14 H14C 109.5
C13 C15 H15A 109.5
C13 C15 H15B 109.5
C13 C15 H15C 109.5
H15A C15 H15B 109.5
H15A C15 H15C 109.5
H15B C15 H15C 109.5
C9 N1 C6 104.12(18)
C5 N2 C10 126.60(19)
C9 N2 C5 106.48(17)
C9 N2 C10 126.65(17)
C9 N3 C13 119.89(18)
C9 N3 H3 120.1
C13 N3 H3 120.1
C2 O2 C3 117.86(19)

loop_
_geom_bond_atom_site_label_1
_geom_bond_atom_site_label_2
_geom_bond_distance
C1 H1A 0.9800
C1 H1B 0.9800
C1 H1C 0.9800
C1 C2 1.487(4)
C2 O1 1.203(3)
C2 O2 1.352(3)
C3 C4 1.381(3)
C3 C8 1.389(3)
C3 O2 1.415(3)
C4 H4 0.9500
C4 C5 1.395(3)
C5 C6 1.405(3)
C5 N2 1.394(3)
C6 C7 1.393(3)
C6 N1 1.406(3)
C7 H7 0.9500
C7 C8 1.386(3)
C8 H8 0.9500
C9 N1 1.323(3)
C9 N2 1.381(3)
C9 N3 1.368(3)
C10 H10 1.0000
C10 C11 1.525(3)
C10 C12 1.517(3)
C10 N2 1.476(3)
C11 H11A 0.9800
C11 H11B 0.9800
C11 H11C 0.9800
C12 H12A 0.9800
C12 H12B 0.9800
C12 H12C 0.9800
C13 H13 1.0000
C13 C14 1.526(4)
C13 C15 1.517(3)
C13 N3 1.468(3)
C14 H14A 0.9800
C14 H14B 0.9800
C14 H14C 0.9800
C15 H15A 0.9800
C15 H15B 0.9800
C15 H15C 0.9800
N3 H3 0.8800
